data_4118062
loop_
_publ_author_name
'Robert E. Jilek'
'Liam P. Spencer'
'Richard A. Lewis'
'Brian L. Scott'
'Trevor W. Hayton'
'James M. Boncella'

_publ_section_title
;
 A Direct Route to Bis(imido)uranium(V) Halides via Metathesis of Uranium
 Tetrachloride
;
_journal_name_full 'Journal of the American Chemical Society'
_journal_page_first 9876
_journal_page_last 9878
_journal_paper_doi 10.1021/ja2108432
_journal_volume 134
_journal_year 2012
_chemical_formula_moiety 'C60 H82 I N6 U'
_chemical_formula_sum 'C60 H82 I N6 U'
_chemical_formula_weight 1252.25
_chemical_name_common apx1206
_chemical_name_systematic
; 
 ? 
;
_space_group_IT_number 14
_symmetry_cell_setting monoclinic
_symmetry_space_group_name_Hall '-P 2ybc'
_symmetry_space_group_name_H-M 'P 1 21/c 1'
_atom_sites_solution_hydrogens geom
_atom_sites_solution_primary direct
_atom_sites_solution_secondary difmap
_audit_creation_method SHELXL-97
_cell_angle_alpha 90.00
_cell_angle_beta 111.9440(10)
_cell_angle_gamma 90.00
_cell_formula_units_Z 4
_cell_length_a 14.3846(17)
_cell_length_b 26.537(3)
_cell_length_c 18.940(2)
_cell_measurement_reflns_used 3633
_cell_measurement_temperature 296(2)
_cell_measurement_theta_max 17.48
_cell_measurement_theta_min 2.16
_cell_volume 6706.0(13)
_computing_cell_refinement 'SAINT, Bruker'
_computing_data_collection 'APEXII v7.0, Bruker'
_computing_data_reduction 'SAINT, Bruker'
_computing_molecular_graphics 'SHELXTL, Bruker'
_computing_publication_material 'Bruker SHELXTL'
_computing_structure_refinement 'SHELXL-97 (Sheldrick, 1997)'
_computing_structure_solution 'SHELXS-97 (Sheldrick, 1990)'
_diffrn_ambient_temperature 296(2)
_diffrn_measured_fraction_theta_full 0.998
_diffrn_measured_fraction_theta_max 0.998
_diffrn_measurement_device_type 'Bruker D8 with APEXII CCD'
_diffrn_measurement_method '\w scans'
_diffrn_radiation_monochromator graphite
_diffrn_radiation_source 'fine-focus sealed tube'
_diffrn_radiation_type MoK\a
_diffrn_radiation_wavelength 0.71073
_diffrn_reflns_av_R_equivalents 0.1106
_diffrn_reflns_av_sigmaI/netI 0.0940
_diffrn_reflns_limit_h_max 17
_diffrn_reflns_limit_h_min -17
_diffrn_reflns_limit_k_max 31
_diffrn_reflns_limit_k_min -31
_diffrn_reflns_limit_l_max 22
_diffrn_reflns_limit_l_min -22
_diffrn_reflns_number 64701
_diffrn_reflns_theta_full 25.35
_diffrn_reflns_theta_max 25.35
_diffrn_reflns_theta_min 1.92
_exptl_absorpt_coefficient_mu 2.916
_exptl_absorpt_correction_T_max 0.7211
_exptl_absorpt_correction_T_min 0.4749
_exptl_absorpt_correction_type multi-scan
_exptl_absorpt_process_details 'SADABS, R. Blessing, 1995'
_exptl_crystal_colour red
_exptl_crystal_density_diffrn 1.240
_exptl_crystal_description blocks
_exptl_crystal_F_000 2516
_exptl_crystal_size_max 0.30
_exptl_crystal_size_mid 0.16
_exptl_crystal_size_min 0.12
_refine_diff_density_max 1.098
_refine_diff_density_min -0.738
_refine_diff_density_rms 0.123
_refine_ls_extinction_method none
_refine_ls_goodness_of_fit_ref 0.933
_refine_ls_hydrogen_treatment constr
_refine_ls_matrix_type full
_refine_ls_number_parameters 682
_refine_ls_number_reflns 12266
_refine_ls_number_restraints 105
_refine_ls_restrained_S_all 0.937
_refine_ls_R_factor_all 0.0812
_refine_ls_R_factor_gt 0.0474
_refine_ls_shift/su_max 0.002
_refine_ls_shift/su_mean 0.000
_refine_ls_structure_factor_coef Fsqd
_refine_ls_weighting_details 'calc w=1/[\s^2^(Fo^2^)+(0.0504P)^2^+0.0000P] where P=(Fo^2^+2Fc^2^)/3'
_refine_ls_weighting_scheme calc
_refine_ls_wR_factor_gt 0.1018
_refine_ls_wR_factor_ref 0.1117
_reflns_number_gt 7972
_reflns_number_total 12266
_reflns_threshold_expression >2sigma(I)
_cod_data_source_file ja2108432_si_005.cif
_cod_data_source_block apx1206
_cod_original_cell_volume 6706.1(14)
_cod_database_code 4118062

loop_
_symmetry_equiv_pos_as_xyz
'x, y, z'
'-x, y+1/2, -z+1/2'
'-x, -y, -z'
'x, -y-1/2, z-1/2'

loop_
_atom_site_label
_atom_site_type_symbol
_atom_site_fract_x
_atom_site_fract_y
_atom_site_fract_z
_atom_site_U_iso_or_equiv
_atom_site_adp_type
_atom_site_occupancy
_atom_site_symmetry_multiplicity
_atom_site_calc_flag
_atom_site_refinement_flags
_atom_site_disorder_assembly
_atom_site_disorder_group
U1 U 0.589040(19) 0.188899(9) 0.720819(13) 0.02919(9) Uani 1 1 d . . .
I1 I 0.46583(4) 0.203717(18) 0.54509(2) 0.04352(14) Uani 1 1 d . . .
N1 N 0.6594(4) 0.25401(19) 0.7313(3) 0.0307(13) Uani 1 1 d . . .
N2 N 0.5271(4) 0.12377(19) 0.7199(3) 0.0329(14) Uani 1 1 d . . .
N3 N 0.5663(4) 0.18067(19) 0.8510(3) 0.0294(13) Uani 1 1 d . . .
N4 N 0.4468(4) 0.2409(2) 0.7414(3) 0.0348(14) Uani 1 1 d . . .
N5 N 0.7720(4) 0.1760(2) 0.8221(3) 0.0395(15) Uani 1 1 d . . .
N6 N 0.7173(4) 0.13762(19) 0.6825(3) 0.0321(13) Uani 1 1 d . B .
C1 C 0.7286(5) 0.2925(2) 0.7475(3) 0.0348(17) Uani 1 1 d . . .
C2 C 0.7947(6) 0.2970(3) 0.7078(3) 0.0382(18) Uani 1 1 d . . .
C3 C 0.8623(6) 0.3366(3) 0.7245(5) 0.059(2) Uani 1 1 d . . .
H3A H 0.9050 0.3395 0.6980 0.071 Uiso 1 1 calc R . .
C4 C 0.8677(7) 0.3720(3) 0.7799(6) 0.081(3) Uani 1 1 d . . .
H4A H 0.9125 0.3987 0.7900 0.097 Uiso 1 1 calc R . .
C5 C 0.8062(7) 0.3666(3) 0.8188(5) 0.067(3) Uani 1 1 d . . .
H5A H 0.8107 0.3899 0.8566 0.081 Uiso 1 1 calc R . .
C6 C 0.7377(6) 0.3286(3) 0.8049(4) 0.0434(19) Uani 1 1 d . . .
C7 C 0.7903(6) 0.2585(3) 0.6454(4) 0.0404(18) Uani 1 1 d . . .
H7A H 0.7555 0.2285 0.6533 0.049 Uiso 1 1 calc R . .
C8 C 0.7280(6) 0.2795(3) 0.5667(4) 0.051(2) Uani 1 1 d . . .
H8A H 0.7257 0.2552 0.5285 0.077 Uiso 1 1 calc R . .
H8B H 0.7581 0.3100 0.5583 0.077 Uiso 1 1 calc R . .
H8C H 0.6612 0.2863 0.5638 0.077 Uiso 1 1 calc R . .
C9 C 0.8933(6) 0.2414(3) 0.6488(4) 0.053(2) Uani 1 1 d . . .
H9A H 0.9312 0.2285 0.6986 0.079 Uiso 1 1 calc R . .
H9B H 0.9281 0.2696 0.6383 0.079 Uiso 1 1 calc R . .
H9C H 0.8853 0.2156 0.6115 0.079 Uiso 1 1 calc R . .
C10 C 0.6681(7) 0.3248(3) 0.8487(4) 0.052(2) Uani 1 1 d . . .
H10A H 0.6452 0.2898 0.8454 0.062 Uiso 1 1 calc R . .
C11 C 0.5749(7) 0.3583(3) 0.8109(5) 0.067(3) Uani 1 1 d . . .
H11A H 0.5432 0.3494 0.7582 0.101 Uiso 1 1 calc R . .
H11B H 0.5949 0.3930 0.8151 0.101 Uiso 1 1 calc R . .
H11C H 0.5287 0.3533 0.8360 0.101 Uiso 1 1 calc R . .
C12 C 0.7192(7) 0.3379(3) 0.9326(4) 0.071(3) Uani 1 1 d . . .
H12A H 0.7759 0.3162 0.9556 0.106 Uiso 1 1 calc R . .
H12B H 0.6727 0.3334 0.9576 0.106 Uiso 1 1 calc R . .
H12C H 0.7412 0.3724 0.9377 0.106 Uiso 1 1 calc R . .
C13 C 0.4794(5) 0.0814(3) 0.7357(4) 0.0387(18) Uani 1 1 d . . .
C14 C 0.3740(6) 0.0808(3) 0.7171(5) 0.063(2) Uani 1 1 d . . .
C15 C 0.3296(7) 0.0376(4) 0.7316(6) 0.094(4) Uani 1 1 d . . .
H15A H 0.2604 0.0368 0.7174 0.113 Uiso 1 1 calc R . .
C16 C 0.3841(7) -0.0036(4) 0.7658(6) 0.095(4) Uani 1 1 d . . .
H16A H 0.3526 -0.0321 0.7749 0.114 Uiso 1 1 calc R . .
C17 C 0.4857(7) -0.0024(3) 0.7866(5) 0.065(3) Uani 1 1 d . . .
H17A H 0.5233 -0.0301 0.8117 0.077 Uiso 1 1 calc R . .
C18 C 0.5348(6) 0.0390(3) 0.7714(4) 0.0415(18) Uani 1 1 d . . .
C19 C 0.3099(6) 0.1261(3) 0.6778(6) 0.075(3) Uani 1 1 d . . .
H19A H 0.3559 0.1534 0.6780 0.089 Uiso 1 1 calc R . .
C20 C 0.2428(7) 0.1457(4) 0.7195(6) 0.085(3) Uani 1 1 d . . .
H20A H 0.2835 0.1530 0.7716 0.128 Uiso 1 1 calc R . .
H20B H 0.1942 0.1204 0.7178 0.128 Uiso 1 1 calc R . .
H20C H 0.2089 0.1758 0.6951 0.128 Uiso 1 1 calc R . .
C21 C 0.2449(7) 0.1155(4) 0.5953(5) 0.083(3) Uani 1 1 d . . .
H21A H 0.2862 0.1040 0.5688 0.124 Uiso 1 1 calc R . .
H21B H 0.2108 0.1458 0.5719 0.124 Uiso 1 1 calc R . .
H21C H 0.1966 0.0900 0.5930 0.124 Uiso 1 1 calc R . .
C22 C 0.6465(5) 0.0366(3) 0.7911(4) 0.0383(18) Uani 1 1 d . . .
H22A H 0.6705 0.0713 0.7928 0.046 Uiso 1 1 calc R . .
C23 C 0.6687(7) 0.0092(3) 0.7288(5) 0.067(3) Uani 1 1 d . . .
H23A H 0.6329 0.0251 0.6807 0.100 Uiso 1 1 calc R . .
H23B H 0.6481 -0.0253 0.7270 0.100 Uiso 1 1 calc R . .
H23C H 0.7394 0.0106 0.7395 0.100 Uiso 1 1 calc R . .
C24 C 0.7044(6) 0.0127(3) 0.8683(4) 0.058(2) Uani 1 1 d . . .
H24A H 0.6910 0.0308 0.9073 0.087 Uiso 1 1 calc R . .
H24B H 0.7749 0.0139 0.8783 0.087 Uiso 1 1 calc R . .
H24C H 0.6839 -0.0218 0.8679 0.087 Uiso 1 1 calc R . .
C25 C 0.6140(5) 0.1426(2) 0.8965(3) 0.0328(16) Uani 1 1 d . . .
H25A H 0.6700 0.1292 0.8901 0.039 Uiso 1 1 calc R . .
C26 C 0.5861(5) 0.1223(2) 0.9512(3) 0.0331(17) Uani 1 1 d . . .
H26A H 0.6234 0.0963 0.9816 0.040 Uiso 1 1 calc R . .
C27 C 0.5010(5) 0.1406(2) 0.9617(4) 0.0338(17) Uani 1 1 d . . .
C28 C 0.4513(5) 0.1809(2) 0.9166(4) 0.0349(17) Uani 1 1 d . . .
H28A H 0.3958 0.1952 0.9228 0.042 Uiso 1 1 calc R . .
C29 C 0.4865(5) 0.2000(2) 0.8606(3) 0.0300(16) Uani 1 1 d . . .
C30 C 0.4311(5) 0.2397(2) 0.8064(4) 0.0334(17) Uani 1 1 d . . .
C31 C 0.3650(5) 0.2732(2) 0.8205(4) 0.0333(16) Uani 1 1 d . . .
H31A H 0.3566 0.2720 0.8668 0.040 Uiso 1 1 calc R . .
C32 C 0.3125(5) 0.3079(3) 0.7666(4) 0.0396(18) Uani 1 1 d . A .
C33 C 0.3297(6) 0.3080(3) 0.6995(4) 0.0456(19) Uani 1 1 d . . .
H33A H 0.2956 0.3305 0.6609 0.055 Uiso 1 1 calc R . .
C34 C 0.3960(6) 0.2753(3) 0.6901(4) 0.049(2) Uani 1 1 d . . .
H34A H 0.4070 0.2768 0.6448 0.059 Uiso 1 1 calc R . .
C35 C 0.4674(6) 0.1177(3) 1.0220(4) 0.0419(19) Uani 1 1 d . . .
C36 C 0.5436(6) 0.1287(3) 1.1006(4) 0.059(2) Uani 1 1 d . . .
H36A H 0.6081 0.1165 1.1045 0.089 Uiso 1 1 calc R . .
H36B H 0.5239 0.1122 1.1380 0.089 Uiso 1 1 calc R . .
H36C H 0.5471 0.1644 1.1094 0.089 Uiso 1 1 calc R . .
C37 C 0.4574(7) 0.0605(3) 1.0096(5) 0.068(3) Uani 1 1 d . . .
H37A H 0.5206 0.0467 1.0126 0.102 Uiso 1 1 calc R . .
H37B H 0.4074 0.0535 0.9604 0.102 Uiso 1 1 calc R . .
H37C H 0.4381 0.0454 1.0482 0.102 Uiso 1 1 calc R . .
C38 C 0.3651(6) 0.1371(3) 1.0179(5) 0.058(2) Uani 1 1 d . . .
H38A H 0.3685 0.1728 1.0260 0.087 Uiso 1 1 calc R . .
H38B H 0.3475 0.1209 1.0565 0.087 Uiso 1 1 calc R . .
H38C H 0.3154 0.1296 0.9687 0.087 Uiso 1 1 calc R . .
C43 C 0.7997(6) 0.2042(3) 0.8860(4) 0.046(2) Uani 1 1 d . . .
H43A H 0.7498 0.2144 0.9031 0.055 Uiso 1 1 calc R . .
C44 C 0.8959(6) 0.2189(3) 0.9273(4) 0.052(2) Uani 1 1 d . . .
H44A H 0.9107 0.2377 0.9717 0.063 Uiso 1 1 calc R . .
C45 C 0.9698(6) 0.2054(3) 0.9021(5) 0.057(2) Uani 1 1 d . A .
C46 C 0.9433(6) 0.1745(3) 0.8374(4) 0.051(2) Uani 1 1 d . . .
H46A H 0.9923 0.1635 0.8200 0.061 Uiso 1 1 calc R . .
C47 C 0.8445(5) 0.1604(3) 0.7995(4) 0.0375(17) Uani 1 1 d . . .
C48 C 0.8137(6) 0.1305(3) 0.7283(4) 0.0385(18) Uani 1 1 d . . .
C49 C 0.8773(6) 0.0990(3) 0.7108(5) 0.047(2) Uani 1 1 d . B .
H49A H 0.9432 0.0956 0.7448 0.057 Uiso 1 1 calc R . .
C50 C 0.8451(6) 0.0721(3) 0.6432(5) 0.046(2) Uani 1 1 d . . .
C51 C 0.7462(6) 0.0792(3) 0.5953(4) 0.0426(19) Uani 1 1 d . B .
H51A H 0.7202 0.0620 0.5493 0.051 Uiso 1 1 calc R . .
C52 C 0.6860(5) 0.1121(2) 0.6163(4) 0.0375(17) Uani 1 1 d . . .
H52A H 0.6203 0.1168 0.5827 0.045 Uiso 1 1 calc R B .
C39 C 0.2392(5) 0.3445(3) 0.7800(4) 0.055(2) Uani 1 1 d D . .
C40 C 0.1700(17) 0.3748(8) 0.7123(10) 0.068(8) Uani 0.461(19) 1 d PDU A 1
H40A H 0.2052 0.4038 0.7046 0.102 Uiso 0.461(19) 1 calc PR A 1
H40B H 0.1123 0.3857 0.7221 0.102 Uiso 0.461(19) 1 calc PR A 1
H40C H 0.1489 0.3542 0.6674 0.102 Uiso 0.461(19) 1 calc PR A 1
C41 C 0.3053(12) 0.3799(5) 0.8464(7) 0.040(5) Uani 0.461(19) 1 d PDU A 1
H41A H 0.3603 0.3928 0.8347 0.060 Uiso 0.461(19) 1 calc PR A 1
H41B H 0.3307 0.3612 0.8930 0.060 Uiso 0.461(19) 1 calc PR A 1
H41C H 0.2653 0.4075 0.8518 0.060 Uiso 0.461(19) 1 calc PR A 1
C42 C 0.1708(14) 0.3183(7) 0.8145(13) 0.066(7) Uani 0.461(19) 1 d PDU A 1
H42A H 0.1959 0.3240 0.8684 0.099 Uiso 0.461(19) 1 calc PR A 1
H42B H 0.1696 0.2827 0.8048 0.099 Uiso 0.461(19) 1 calc PR A 1
H42C H 0.1042 0.3316 0.7918 0.099 Uiso 0.461(19) 1 calc PR A 1
C40' C 0.2093(15) 0.3858(6) 0.7186(9) 0.046(5) Uani 0.539(19) 1 d PDU A 2
H40D H 0.2633 0.4094 0.7291 0.069 Uiso 0.539(19) 1 calc PR A 2
H40E H 0.1507 0.4030 0.7188 0.069 Uiso 0.539(19) 1 calc PR A 2
H40F H 0.1952 0.3707 0.6696 0.069 Uiso 0.539(19) 1 calc PR A 2
C41' C 0.2647(18) 0.3623(9) 0.8609(7) 0.102(8) Uani 0.539(19) 1 d PDU A 2
H41D H 0.3235 0.3831 0.8759 0.153 Uiso 0.539(19) 1 calc PR A 2
H41E H 0.2771 0.3336 0.8941 0.153 Uiso 0.539(19) 1 calc PR A 2
H41F H 0.2097 0.3814 0.8640 0.153 Uiso 0.539(19) 1 calc PR A 2
C42' C 0.1421(11) 0.3119(6) 0.7550(14) 0.096(8) Uani 0.539(19) 1 d PDU A 2
H42D H 0.1530 0.2831 0.7878 0.144 Uiso 0.539(19) 1 calc PR A 2
H42E H 0.1257 0.3008 0.7035 0.144 Uiso 0.539(19) 1 calc PR A 2
H42F H 0.0879 0.3317 0.7581 0.144 Uiso 0.539(19) 1 calc PR A 2
C57 C 0.9049(19) 0.0344(10) 0.6179(11) 0.061(3) Uani 0.371(13) 1 d PD B 1
C58 C 0.8571(18) 0.0181(11) 0.5343(12) 0.086(9) Uani 0.371(13) 1 d PDU B 1
H58A H 0.7963 -0.0001 0.5265 0.129 Uiso 0.371(13) 1 calc PR B 1
H58B H 0.9028 -0.0032 0.5220 0.129 Uiso 0.371(13) 1 calc PR B 1
H58C H 0.8421 0.0473 0.5022 0.129 Uiso 0.371(13) 1 calc PR B 1
C59 C 1.0001(18) 0.0620(9) 0.6213(17) 0.086(9) Uani 0.371(13) 1 d PDU B 1
H59A H 1.0346 0.0749 0.6717 0.129 Uiso 0.371(13) 1 calc PR B 1
H59B H 0.9822 0.0895 0.5856 0.129 Uiso 0.371(13) 1 calc PR B 1
H59C H 1.0430 0.0391 0.6086 0.129 Uiso 0.371(13) 1 calc PR B 1
C60 C 0.933(2) -0.0077(9) 0.6775(14) 0.082(9) Uani 0.371(13) 1 d PDU B 1
H60A H 0.9645 0.0066 0.7274 0.124 Uiso 0.371(13) 1 calc PR B 1
H60B H 0.9784 -0.0307 0.6679 0.124 Uiso 0.371(13) 1 calc PR B 1
H60C H 0.8736 -0.0255 0.6747 0.124 Uiso 0.371(13) 1 calc PR B 1
C57' C 0.9164(11) 0.0364(6) 0.6229(7) 0.061(3) Uani 0.629(13) 1 d PD B 2
C58' C 0.9251(15) 0.0559(7) 0.5491(10) 0.105(7) Uani 0.629(13) 1 d PDU B 2
H58D H 0.9685 0.0341 0.5350 0.158 Uiso 0.629(13) 1 calc PR B 2
H58E H 0.9524 0.0894 0.5572 0.158 Uiso 0.629(13) 1 calc PR B 2
H58F H 0.8599 0.0564 0.5092 0.158 Uiso 0.629(13) 1 calc PR B 2
C59' C 1.0228(10) 0.0336(6) 0.6833(9) 0.086(6) Uani 0.629(13) 1 d PDU B 2
H59D H 1.0623 0.0108 0.6667 0.129 Uiso 0.629(13) 1 calc PR B 2
H59E H 1.0200 0.0217 0.7304 0.129 Uiso 0.629(13) 1 calc PR B 2
H59F H 1.0528 0.0665 0.6908 0.129 Uiso 0.629(13) 1 calc PR B 2
C60' C 0.8717(11) -0.0166(5) 0.6157(10) 0.074(5) Uani 0.629(13) 1 d PDU B 2
H60D H 0.9135 -0.0400 0.6025 0.111 Uiso 0.629(13) 1 calc PR B 2
H60E H 0.8057 -0.0168 0.5767 0.111 Uiso 0.629(13) 1 calc PR B 2
H60F H 0.8678 -0.0264 0.6633 0.111 Uiso 0.629(13) 1 calc PR B 2
C53 C 1.0771(7) 0.2274(5) 0.9433(5) 0.083(3) Uani 1 1 d . . .
C54 C 1.1232(16) 0.1959(10) 1.0201(12) 0.073(7) Uani 0.461(19) 1 d PU A 1
H54A H 1.1910 0.2066 1.0476 0.110 Uiso 0.461(19) 1 calc PR A 1
H54B H 1.1225 0.1607 1.0083 0.110 Uiso 0.461(19) 1 calc PR A 1
H54C H 1.0840 0.2015 1.0507 0.110 Uiso 0.461(19) 1 calc PR A 1
C54' C 1.1105(18) 0.2280(11) 1.0271(13) 0.110(9) Uani 0.539(19) 1 d PU A 2
H54D H 1.1605 0.2025 1.0483 0.165 Uiso 0.539(19) 1 calc PR A 2
H54E H 1.0543 0.2215 1.0415 0.165 Uiso 0.539(19) 1 calc PR A 2
H54F H 1.1383 0.2604 1.0460 0.165 Uiso 0.539(19) 1 calc PR A 2
C55 C 1.0678(8) 0.2857(4) 0.9378(6) 0.105(4) Uani 1 1 d . A .
H55A H 1.0448 0.2957 0.8854 0.158 Uiso 1 1 calc R . .
H55B H 1.1321 0.3006 0.9651 0.158 Uiso 1 1 calc R . .
H55C H 1.0209 0.2968 0.9596 0.158 Uiso 1 1 calc R . .
C56 C 1.1484(6) 0.2083(4) 0.9051(6) 0.083(3) Uani 1 1 d . A .
H56A H 1.1216 0.2170 0.8521 0.125 Uiso 1 1 calc R . .
H56B H 1.1549 0.1723 0.9103 0.125 Uiso 1 1 calc R . .
H56C H 1.2131 0.2236 0.9291 0.125 Uiso 1 1 calc R . .

loop_
_atom_site_aniso_label
_atom_site_aniso_U_11
_atom_site_aniso_U_22
_atom_site_aniso_U_33
_atom_site_aniso_U_23
_atom_site_aniso_U_13
_atom_site_aniso_U_12
U1 0.03696(16) 0.03169(15) 0.01889(13) -0.00207(11) 0.01040(11) -0.00200(13)
I1 0.0616(3) 0.0435(3) 0.0200(2) 0.0007(2) 0.0090(2) 0.0037(2)
N1 0.040(4) 0.033(3) 0.019(3) -0.005(2) 0.010(3) 0.001(3)
N2 0.037(4) 0.034(3) 0.021(3) 0.000(2) 0.004(3) 0.000(3)
N3 0.038(3) 0.035(3) 0.014(3) 0.001(2) 0.009(2) 0.003(3)
N4 0.035(4) 0.041(4) 0.023(3) 0.008(3) 0.005(3) 0.010(3)
N5 0.041(4) 0.041(4) 0.028(3) 0.000(3) 0.002(3) -0.011(3)
N6 0.043(4) 0.028(3) 0.028(3) 0.002(3) 0.016(3) -0.001(3)
C1 0.051(5) 0.037(4) 0.017(3) 0.002(3) 0.012(3) -0.004(4)
C2 0.056(5) 0.038(4) 0.015(3) 0.005(3) 0.007(3) -0.006(4)
C3 0.071(6) 0.062(6) 0.053(5) -0.003(5) 0.033(5) -0.022(5)
C4 0.097(8) 0.072(7) 0.092(8) -0.040(6) 0.056(7) -0.047(6)
C5 0.094(7) 0.057(6) 0.056(6) -0.028(4) 0.036(5) -0.039(5)
C6 0.064(5) 0.032(4) 0.044(5) -0.007(3) 0.031(4) -0.018(4)
C7 0.059(5) 0.039(4) 0.030(4) 0.001(3) 0.024(4) -0.005(4)
C8 0.074(6) 0.049(5) 0.039(5) 0.003(4) 0.030(4) 0.005(4)
C9 0.060(6) 0.061(5) 0.050(5) 0.009(4) 0.035(4) 0.006(4)
C10 0.090(7) 0.037(5) 0.036(4) -0.009(3) 0.032(5) -0.005(4)
C11 0.092(7) 0.057(6) 0.061(6) -0.021(5) 0.040(5) -0.015(5)
C12 0.124(8) 0.064(6) 0.024(4) -0.012(4) 0.028(5) -0.009(6)
C13 0.043(5) 0.044(4) 0.023(4) 0.007(3) 0.006(3) -0.001(4)
C14 0.050(6) 0.063(6) 0.074(6) 0.023(5) 0.020(5) -0.006(5)
C15 0.046(6) 0.076(7) 0.147(10) 0.052(7) 0.021(6) -0.016(5)
C16 0.044(6) 0.080(7) 0.148(10) 0.055(7) 0.020(7) -0.013(5)
C17 0.062(6) 0.048(5) 0.086(7) 0.035(5) 0.032(5) 0.000(4)
C18 0.049(5) 0.044(5) 0.035(4) 0.009(4) 0.021(4) 0.003(4)
C19 0.036(5) 0.065(6) 0.101(8) 0.041(6) 0.001(5) -0.004(5)
C20 0.052(6) 0.076(7) 0.109(8) -0.012(6) 0.007(6) -0.012(5)
C21 0.065(7) 0.092(8) 0.089(8) 0.033(6) 0.026(6) 0.021(6)
C22 0.046(5) 0.040(4) 0.033(4) 0.012(3) 0.019(4) 0.007(4)
C23 0.091(7) 0.066(6) 0.056(6) 0.008(5) 0.044(5) 0.005(5)
C24 0.065(6) 0.059(5) 0.047(5) 0.001(4) 0.018(5) 0.013(4)
C25 0.039(4) 0.040(4) 0.024(4) -0.005(3) 0.018(3) -0.001(3)
C26 0.047(5) 0.029(4) 0.023(4) -0.003(3) 0.014(3) 0.005(3)
C27 0.048(5) 0.032(4) 0.025(4) -0.003(3) 0.018(3) -0.008(3)
C28 0.047(5) 0.025(4) 0.038(4) -0.010(3) 0.022(4) -0.001(3)
C29 0.034(4) 0.033(4) 0.024(4) -0.009(3) 0.012(3) -0.003(3)
C30 0.043(5) 0.036(4) 0.025(4) -0.009(3) 0.018(3) -0.002(3)
C31 0.029(4) 0.039(4) 0.030(4) -0.002(3) 0.009(3) -0.005(3)
C32 0.032(4) 0.041(4) 0.042(4) -0.002(4) 0.011(3) 0.010(4)
C33 0.053(5) 0.049(5) 0.029(4) 0.008(4) 0.009(4) 0.021(4)
C34 0.064(6) 0.059(5) 0.028(4) 0.003(4) 0.022(4) 0.018(4)
C35 0.057(5) 0.030(4) 0.046(5) 0.002(3) 0.029(4) 0.002(4)
C36 0.083(7) 0.064(6) 0.044(5) 0.007(4) 0.038(5) -0.001(5)
C37 0.083(7) 0.041(5) 0.094(7) 0.014(5) 0.049(6) -0.003(5)
C38 0.078(6) 0.044(5) 0.075(6) 0.004(4) 0.055(5) -0.003(4)
C43 0.048(5) 0.056(5) 0.030(4) 0.002(4) 0.011(4) -0.006(4)
C44 0.048(5) 0.079(6) 0.020(4) -0.003(4) -0.001(4) -0.021(5)
C45 0.045(5) 0.074(6) 0.043(5) 0.009(4) 0.005(4) -0.021(4)
C46 0.045(5) 0.063(5) 0.040(5) 0.013(4) 0.012(4) -0.003(4)
C47 0.037(5) 0.046(5) 0.030(4) 0.002(3) 0.014(4) -0.005(4)
C48 0.047(5) 0.037(4) 0.040(4) 0.010(3) 0.026(4) -0.003(4)
C49 0.045(5) 0.048(5) 0.057(5) 0.011(4) 0.029(4) 0.007(4)
C50 0.060(6) 0.031(4) 0.062(5) 0.008(4) 0.040(5) 0.002(4)
C51 0.071(6) 0.032(4) 0.036(4) 0.006(3) 0.033(4) 0.009(4)
C52 0.041(5) 0.031(4) 0.040(4) 0.004(3) 0.014(4) 0.007(3)
C39 0.045(5) 0.067(6) 0.061(6) 0.008(5) 0.030(4) 0.021(4)
C40 0.067(12) 0.067(11) 0.063(11) -0.012(8) 0.015(8) 0.013(8)
C41 0.059(9) 0.043(8) 0.026(7) 0.003(6) 0.025(6) 0.025(7)
C42 0.054(9) 0.071(10) 0.080(11) -0.003(8) 0.032(8) 0.002(7)
C40' 0.048(9) 0.042(8) 0.048(8) -0.001(6) 0.019(6) 0.015(7)
C41' 0.107(12) 0.123(12) 0.089(11) -0.018(8) 0.051(8) 0.008(9)
C42' 0.088(10) 0.119(11) 0.101(11) -0.004(8) 0.058(8) 0.018(8)
C57 0.064(7) 0.045(5) 0.092(7) 0.007(5) 0.052(6) 0.005(5)
C58 0.072(12) 0.099(13) 0.094(12) -0.040(9) 0.038(9) 0.019(9)
C59 0.082(12) 0.085(12) 0.099(13) -0.026(9) 0.042(9) 0.011(9)
C60 0.077(12) 0.079(12) 0.093(12) -0.008(9) 0.035(9) 0.008(9)
C57' 0.064(7) 0.045(5) 0.092(7) 0.007(5) 0.052(6) 0.005(5)
C58' 0.115(10) 0.119(10) 0.125(10) 0.011(8) 0.094(8) 0.023(8)
C59' 0.061(8) 0.083(9) 0.123(10) -0.017(7) 0.044(7) 0.012(7)
C60' 0.082(8) 0.061(8) 0.087(9) -0.011(6) 0.040(7) 0.008(6)
C53 0.057(7) 0.137(10) 0.048(6) 0.023(6) 0.014(5) -0.011(6)
C54 0.055(9) 0.094(11) 0.060(10) 0.001(8) 0.009(7) -0.010(8)
C54' 0.098(11) 0.103(12) 0.108(12) 0.001(9) 0.014(8) 0.000(9)
C55 0.109(9) 0.109(9) 0.118(9) -0.070(8) 0.066(8) -0.061(8)
C56 0.037(5) 0.089(7) 0.102(8) 0.005(6) 0.000(6) -0.010(5)

loop_
_atom_type_symbol
_atom_type_description
_atom_type_scat_dispersion_real
_atom_type_scat_dispersion_imag
_atom_type_scat_source
C C 0.0033 0.0016 'International Tables Vol C Tables 4.2.6.8 and 6.1.1.4'
H H 0.0000 0.0000 'International Tables Vol C Tables 4.2.6.8 and 6.1.1.4'
N N 0.0061 0.0033 'International Tables Vol C Tables 4.2.6.8 and 6.1.1.4'
I I -0.4742 1.8119 'International Tables Vol C Tables 4.2.6.8 and 6.1.1.4'
U U -9.6767 9.6646 'International Tables Vol C Tables 4.2.6.8 and 6.1.1.4'

loop_
_geom_angle_atom_site_label_1
_geom_angle_atom_site_label_2
_geom_angle_atom_site_label_3
_geom_angle
N2 U1 N1 174.9(2)
N2 U1 N6 84.43(19)
N1 U1 N6 95.48(19)
N2 U1 N3 73.45(18)
N1 U1 N3 102.61(18)
N6 U1 N3 124.76(16)
N2 U1 N4 95.1(2)
N1 U1 N4 85.62(19)
N6 U1 N4 172.96(16)
N3 U1 N4 61.51(16)
N2 U1 N5 102.75(19)
N1 U1 N5 72.89(19)
N6 U1 N5 61.05(18)
N3 U1 N5 75.27(18)
N4 U1 N5 125.76(17)
N2 U1 I1 91.53(14)
N1 U1 I1 93.54(14)
N6 U1 I1 87.06(12)
N3 U1 I1 141.80(12)
N4 U1 I1 85.93(11)
N5 U1 I1 142.92(13)
C1 N1 U1 166.2(5)
C13 N2 U1 165.6(5)
C29 N3 C25 117.6(5)
C29 N3 U1 121.0(4)
C25 N3 U1 117.1(4)
C30 N4 C34 116.9(6)
C30 N4 U1 122.5(4)
C34 N4 U1 119.9(4)
C47 N5 C43 117.2(6)
C47 N5 U1 119.7(4)
C43 N5 U1 117.3(5)
C52 N6 C48 115.8(6)
C52 N6 U1 119.8(4)
C48 N6 U1 124.1(4)
N1 C1 C2 121.0(6)
N1 C1 C6 121.5(6)
C2 C1 C6 117.5(6)
C3 C2 C1 119.7(7)
C3 C2 C7 120.0(7)
C1 C2 C7 120.4(6)
C2 C3 C4 121.4(8)
C2 C3 H3A 119.3
C4 C3 H3A 119.3
C5 C4 C3 118.5(8)
C5 C4 H4A 120.7
C3 C4 H4A 120.7
C4 C5 C6 123.0(8)
C4 C5 H5A 118.5
C6 C5 H5A 118.5
C5 C6 C1 120.0(7)
C5 C6 C10 121.1(7)
C1 C6 C10 118.8(6)
C9 C7 C8 110.7(6)
C9 C7 C2 113.7(6)
C8 C7 C2 110.3(6)
C9 C7 H7A 107.3
C8 C7 H7A 107.3
C2 C7 H7A 107.3
C7 C8 H8A 109.5
C7 C8 H8B 109.5
H8A C8 H8B 109.5
C7 C8 H8C 109.5
H8A C8 H8C 109.5
H8B C8 H8C 109.5
C7 C9 H9A 109.5
C7 C9 H9B 109.5
H9A C9 H9B 109.5
C7 C9 H9C 109.5
H9A C9 H9C 109.5
H9B C9 H9C 109.5
C12 C10 C6 113.3(7)
C12 C10 C11 110.4(6)
C6 C10 C11 110.1(6)
C12 C10 H10A 107.6
C6 C10 H10A 107.6
C11 C10 H10A 107.6
C10 C11 H11A 109.5
C10 C11 H11B 109.5
H11A C11 H11B 109.5
C10 C11 H11C 109.5
H11A C11 H11C 109.5
H11B C11 H11C 109.5
C10 C12 H12A 109.5
C10 C12 H12B 109.5
H12A C12 H12B 109.5
C10 C12 H12C 109.5
H12A C12 H12C 109.5
H12B C12 H12C 109.5
C18 C13 N2 120.7(6)
C18 C13 C14 118.1(7)
N2 C13 C14 121.1(6)
C15 C14 C13 119.2(8)
C15 C14 C19 120.5(8)
C13 C14 C19 120.3(7)
C16 C15 C14 122.2(9)
C16 C15 H15A 118.9
C14 C15 H15A 118.9
C15 C16 C17 118.9(8)
C15 C16 H16A 120.5
C17 C16 H16A 120.5
C16 C17 C18 122.0(8)
C16 C17 H17A 119.0
C18 C17 H17A 119.0
C17 C18 C13 119.6(7)
C17 C18 C22 119.5(7)
C13 C18 C22 120.9(6)
C21 C19 C14 112.6(8)
C21 C19 C20 109.0(7)
C14 C19 C20 113.2(8)
C21 C19 H19A 107.3
C14 C19 H19A 107.3
C20 C19 H19A 107.3
C19 C20 H20A 109.5
C19 C20 H20B 109.5
H20A C20 H20B 109.5
C19 C20 H20C 109.5
H20A C20 H20C 109.5
H20B C20 H20C 109.5
C19 C21 H21A 109.5
C19 C21 H21B 109.5
H21A C21 H21B 109.5
C19 C21 H21C 109.5
H21A C21 H21C 109.5
H21B C21 H21C 109.5
C18 C22 C23 110.0(6)
C18 C22 C24 113.8(6)
C23 C22 C24 110.3(6)
C18 C22 H22A 107.5
C23 C22 H22A 107.5
C24 C22 H22A 107.5
C22 C23 H23A 109.5
C22 C23 H23B 109.5
H23A C23 H23B 109.5
C22 C23 H23C 109.5
H23A C23 H23C 109.5
H23B C23 H23C 109.5
C22 C24 H24A 109.5
C22 C24 H24B 109.5
H24A C24 H24B 109.5
C22 C24 H24C 109.5
H24A C24 H24C 109.5
H24B C24 H24C 109.5
N3 C25 C26 124.4(6)
N3 C25 H25A 117.8
C26 C25 H25A 117.8
C25 C26 C27 119.7(6)
C25 C26 H26A 120.1
C27 C26 H26A 120.1
C28 C27 C26 117.2(6)
C28 C27 C35 122.3(6)
C26 C27 C35 120.5(6)
C27 C28 C29 119.1(6)
C27 C28 H28A 120.5
C29 C28 H28A 120.5
N3 C29 C28 121.9(6)
N3 C29 C30 116.6(6)
C28 C29 C30 121.4(6)
N4 C30 C31 121.5(6)
N4 C30 C29 115.2(6)
C31 C30 C29 123.2(6)
C32 C31 C30 120.6(6)
C32 C31 H31A 119.7
C30 C31 H31A 119.7
C31 C32 C33 116.5(6)
C31 C32 C39 121.7(6)
C33 C32 C39 121.8(6)
C34 C33 C32 120.0(7)
C34 C33 H33A 120.0
C32 C33 H33A 120.0
N4 C34 C33 124.4(7)
N4 C34 H34A 117.8
C33 C34 H34A 117.8
C36 C35 C27 110.2(6)
C36 C35 C38 108.2(6)
C27 C35 C38 113.3(6)
C36 C35 C37 109.5(6)
C27 C35 C37 108.6(6)
C38 C35 C37 106.9(6)
C35 C36 H36A 109.5
C35 C36 H36B 109.5
H36A C36 H36B 109.5
C35 C36 H36C 109.5
H36A C36 H36C 109.5
H36B C36 H36C 109.5
C35 C37 H37A 109.5
C35 C37 H37B 109.5
H37A C37 H37B 109.5
C35 C37 H37C 109.5
H37A C37 H37C 109.5
H37B C37 H37C 109.5
C35 C38 H38A 109.5
C35 C38 H38B 109.5
H38A C38 H38B 109.5
C35 C38 H38C 109.5
H38A C38 H38C 109.5
H38B C38 H38C 109.5
N5 C43 C44 124.5(7)
N5 C43 H43A 117.8
C44 C43 H43A 117.8
C45 C44 C43 118.6(7)
C45 C44 H44A 120.7
C43 C44 H44A 120.7
C44 C45 C46 117.8(7)
C44 C45 C53 118.7(8)
C46 C45 C53 123.4(9)
C47 C46 C45 120.2(8)
C47 C46 H46A 119.9
C45 C46 H46A 119.9
N5 C47 C46 121.6(7)
N5 C47 C48 117.0(6)
C46 C47 C48 121.2(7)
N6 C48 C49 123.4(7)
N6 C48 C47 113.4(6)
C49 C48 C47 123.2(7)
C48 C49 C50 121.1(8)
C48 C49 H49A 119.5
C50 C49 H49A 119.5
C51 C50 C49 116.1(7)
C51 C50 C57 116.9(10)
C49 C50 C57 126.9(10)
C51 C50 C57' 122.4(8)
C49 C50 C57' 121.4(8)
C57 C50 C57' 6.1(10)
C50 C51 C52 119.8(7)
C50 C51 H51A 120.1
C52 C51 H51A 120.1
N6 C52 C51 123.7(7)
N6 C52 H52A 118.1
C51 C52 H52A 118.1
C41' C39 C32 116.6(10)
C41' C39 C40 121.5(15)
C32 C39 C40 118.0(12)
C41' C39 C42 70.3(11)
C32 C39 C42 112.1(9)
C40 C39 C42 106.1(12)
C41' C39 C40' 115.9(12)
C32 C39 C40' 110.0(9)
C40 C39 C40' 22.8(11)
C42 C39 C40' 127.0(12)
C41' C39 C42' 109.5(12)
C32 C39 C42' 101.1(9)
C40 C39 C42' 79.0(12)
C42 C39 C42' 40.1(8)
C40' C39 C42' 101.5(11)
C41' C39 C41 32.7(9)
C32 C39 C41 105.4(8)
C40 C39 C41 111.4(11)
C42 C39 C41 103.0(11)
C40' C39 C41 95.3(10)
C42' C39 C41 141.4(11)
C39 C40 H40A 109.5
C39 C40 H40B 109.5
H40A C40 H40B 109.5
C39 C40 H40C 109.5
H40A C40 H40C 109.5
H40B C40 H40C 109.5
C39 C41 H41A 109.5
C39 C41 H41B 109.5
H41A C41 H41B 109.5
C39 C41 H41C 109.5
H41A C41 H41C 109.5
H41B C41 H41C 109.5
C39 C42 H42A 109.5
C39 C42 H42B 109.5
H42A C42 H42B 109.5
C39 C42 H42C 109.5
H42A C42 H42C 109.5
H42B C42 H42C 109.5
C39 C40' H40D 109.5
C39 C40' H40E 109.5
H40D C40' H40E 109.5
C39 C40' H40F 109.5
H40D C40' H40F 109.5
H40E C40' H40F 109.5
C39 C41' H41D 109.5
C39 C41' H41E 109.5
H41D C41' H41E 109.5
C39 C41' H41F 109.5
H41D C41' H41F 109.5
H41E C41' H41F 109.5
C39 C42' H42D 109.5
C39 C42' H42E 109.5
H42D C42' H42E 109.5
C39 C42' H42F 109.5
H42D C42' H42F 109.5
H42E C42' H42F 109.5
C50 C57 C60 106.0(17)
C50 C57 C59 106.0(17)
C60 C57 C59 109.5(19)
C50 C57 C58 115.1(18)
C60 C57 C58 117(2)
C59 C57 C58 103.1(17)
C57 C58 H58A 109.5
C57 C58 H58B 109.5
H58A C58 H58B 109.5
C57 C58 H58C 109.5
H58A C58 H58C 109.5
H58B C58 H58C 109.5
C57 C59 H59A 109.5
C57 C59 H59B 109.5
H59A C59 H59B 109.5
C57 C59 H59C 109.5
H59A C59 H59C 109.5
H59B C59 H59C 109.5
C57 C60 H60A 109.5
C57 C60 H60B 109.5
H60A C60 H60B 109.5
C57 C60 H60C 109.5
H60A C60 H60C 109.5
H60B C60 H60C 109.5
C59' C57' C60' 106.9(12)
C59' C57' C58' 107.3(13)
C60' C57' C58' 113.7(13)
C59' C57' C50 114.5(11)
C60' C57' C50 106.8(10)
C58' C57' C50 107.9(11)
C57' C58' H58D 109.5
C57' C58' H58E 109.5
H58D C58' H58E 109.5
C57' C58' H58F 109.5
H58D C58' H58F 109.5
H58E C58' H58F 109.5
C57' C59' H59D 109.5
C57' C59' H59E 109.5
H59D C59' H59E 109.5
C57' C59' H59F 109.5
H59D C59' H59F 109.5
H59E C59' H59F 109.5
C57' C60' H60D 109.5
C57' C60' H60E 109.5
H60D C60' H60E 109.5
C57' C60' H60F 109.5
H60D C60' H60F 109.5
H60E C60' H60F 109.5
C54' C53 C56 120.1(13)
C54' C53 C55 92.7(14)
C56 C53 C55 110.5(8)
C54' C53 C45 113.9(12)
C56 C53 C45 110.4(9)
C55 C53 C45 107.2(8)
C54' C53 C54 33.5(10)
C56 C53 C54 97.7(12)
C55 C53 C54 125.5(13)
C45 C53 C54 104.9(10)
C53 C54 H54A 109.5
C53 C54 H54B 109.5
H54A C54 H54B 109.5
C53 C54 H54C 109.5
H54A C54 H54C 109.5
H54B C54 H54C 109.5
C53 C54' H54D 109.5
C53 C54' H54E 109.5
H54D C54' H54E 109.5
C53 C54' H54F 109.5
H54D C54' H54F 109.5
H54E C54' H54F 109.5
C53 C55 H55A 109.5
C53 C55 H55B 109.5
H55A C55 H55B 109.5
C53 C55 H55C 109.5
H55A C55 H55C 109.5
H55B C55 H55C 109.5
C53 C56 H56A 109.5
C53 C56 H56B 109.5
H56A C56 H56B 109.5
C53 C56 H56C 109.5
H56A C56 H56C 109.5
H56B C56 H56C 109.5

loop_
_geom_bond_atom_site_label_1
_geom_bond_atom_site_label_2
_geom_bond_distance
U1 N2 1.942(5)
U1 N1 1.975(5)
U1 N6 2.604(5)
U1 N3 2.614(5)
U1 N4 2.615(5)
U1 N5 2.637(6)
U1 I1 3.1567(6)
N1 C1 1.378(8)
N2 C13 1.405(8)
N3 C29 1.331(8)
N3 C25 1.338(8)
N4 C30 1.332(8)
N4 C34 1.334(8)
N5 C47 1.332(8)
N5 C43 1.352(8)
N6 C52 1.346(8)
N6 C48 1.346(8)
C1 C2 1.419(9)
C1 C6 1.418(9)
C2 C3 1.386(10)
C2 C7 1.546(9)
C3 C4 1.389(11)
C3 H3A 0.9300
C4 C5 1.353(11)
C4 H4A 0.9300
C5 C6 1.366(10)
C5 H5A 0.9300
C6 C10 1.523(10)
C7 C9 1.527(9)
C7 C8 1.529(9)
C7 H7A 0.9800
C8 H8A 0.9600
C8 H8B 0.9600
C8 H8C 0.9600
C9 H9A 0.9600
C9 H9B 0.9600
C9 H9C 0.9600
C10 C12 1.522(9)
C10 C11 1.544(11)
C10 H10A 0.9800
C11 H11A 0.9600
C11 H11B 0.9600
C11 H11C 0.9600
C12 H12A 0.9600
C12 H12B 0.9600
C12 H12C 0.9600
C13 C18 1.401(9)
C13 C14 1.422(10)
C14 C15 1.388(11)
C14 C19 1.528(11)
C15 C16 1.360(12)
C15 H15A 0.9300
C16 C17 1.365(11)
C16 H16A 0.9300
C17 C18 1.393(10)
C17 H17A 0.9300
C18 C22 1.508(9)
C19 C21 1.518(12)
C19 C20 1.550(12)
C19 H19A 0.9800
C20 H20A 0.9600
C20 H20B 0.9600
C20 H20C 0.9600
C21 H21A 0.9600
C21 H21B 0.9600
C21 H21C 0.9600
C22 C23 1.518(9)
C22 C24 1.525(9)
C22 H22A 0.9800
C23 H23A 0.9600
C23 H23B 0.9600
C23 H23C 0.9600
C24 H24A 0.9600
C24 H24B 0.9600
C24 H24C 0.9600
C25 C26 1.355(8)
C25 H25A 0.9300
C26 C27 1.399(9)
C26 H26A 0.9300
C27 C28 1.388(9)
C27 C35 1.523(9)
C28 C29 1.428(9)
C28 H28A 0.9300
C29 C30 1.478(9)
C30 C31 1.399(9)
C31 C32 1.373(9)
C31 H31A 0.9300
C32 C33 1.382(10)
C32 C39 1.523(9)
C33 C34 1.349(9)
C33 H33A 0.9300
C34 H34A 0.9300
C35 C36 1.512(10)
C35 C38 1.533(10)
C35 C37 1.535(10)
C36 H36A 0.9600
C36 H36B 0.9600
C36 H36C 0.9600
C37 H37A 0.9600
C37 H37B 0.9600
C37 H37C 0.9600
C38 H38A 0.9600
C38 H38B 0.9600
C38 H38C 0.9600
C43 C44 1.367(10)
C43 H43A 0.9300
C44 C45 1.366(11)
C44 H44A 0.9300
C45 C46 1.403(11)
C45 C53 1.560(12)
C46 C47 1.383(10)
C46 H46A 0.9300
C47 C48 1.481(9)
C48 C49 1.370(9)
C49 C50 1.387(10)
C49 H49A 0.9300
C50 C51 1.385(10)
C50 C57 1.51(3)
C50 C57' 1.55(2)
C51 C52 1.388(9)
C51 H51A 0.9300
C52 H52A 0.9300
C39 C41' 1.510(9)
C39 C40 1.527(9)
C39 C42 1.535(9)
C39 C40' 1.538(9)
C39 C42' 1.558(9)
C39 C41 1.573(9)
C40 H40A 0.9600
C40 H40B 0.9600
C40 H40C 0.9600
C41 H41A 0.9600
C41 H41B 0.9600
C41 H41C 0.9600
C42 H42A 0.9600
C42 H42B 0.9600
C42 H42C 0.9600
C40' H40D 0.9600
C40' H40E 0.9600
C40' H40F 0.9600
C41' H41D 0.9600
C41' H41E 0.9600
C41' H41F 0.9600
C42' H42D 0.9600
C42' H42E 0.9600
C42' H42F 0.9600
C57 C60 1.531(11)
C57 C59 1.533(11)
C57 C58 1.534(11)
C58 H58A 0.9600
C58 H58B 0.9600
C58 H58C 0.9600
C59 H59A 0.9600
C59 H59B 0.9600
C59 H59C 0.9600
C60 H60A 0.9600
C60 H60B 0.9600
C60 H60C 0.9600
C57' C59' 1.533(10)
C57' C60' 1.533(10)
C57' C58' 1.537(10)
C58' H58D 0.9600
C58' H58E 0.9600
C58' H58F 0.9600
C59' H59D 0.9600
C59' H59E 0.9600
C59' H59F 0.9600
C60' H60D 0.9600
C60' H60E 0.9600
C60' H60F 0.9600
C53 C54' 1.48(2)
C53 C56 1.546(13)
C53 C55 1.553(14)
C53 C54 1.59(2)
C54 H54A 0.9600
C54 H54B 0.9600
C54 H54C 0.9600
C54' H54D 0.9600
C54' H54E 0.9600
C54' H54F 0.9600
C55 H55A 0.9600
C55 H55B 0.9600
C55 H55C 0.9600
C56 H56A 0.9600
C56 H56B 0.9600
C56 H56C 0.9600

loop_
_geom_torsion_atom_site_label_1
_geom_torsion_atom_site_label_2
_geom_torsion_atom_site_label_3
_geom_torsion_atom_site_label_4
_geom_torsion
N2 U1 N1 C1 45(4)
N6 U1 N1 C1 -43.6(18)
N3 U1 N1 C1 83.9(18)
N4 U1 N1 C1 143.4(18)
N5 U1 N1 C1 13.8(18)
I1 U1 N1 C1 -131.0(18)
N1 U1 N2 C13 50(4)
N6 U1 N2 C13 139.5(19)
N3 U1 N2 C13 10.7(18)
N4 U1 N2 C13 -47.5(19)
N5 U1 N2 C13 80.9(19)
I1 U1 N2 C13 -133.6(19)
N2 U1 N3 C29 -95.2(5)
N1 U1 N3 C29 88.1(5)
N6 U1 N3 C29 -166.0(4)
N4 U1 N3 C29 10.3(4)
N5 U1 N3 C29 156.4(5)
I1 U1 N3 C29 -24.6(6)
N2 U1 N3 C25 61.0(5)
N1 U1 N3 C25 -115.6(5)
N6 U1 N3 C25 -9.7(5)
N4 U1 N3 C25 166.5(5)
N5 U1 N3 C25 -47.4(4)
I1 U1 N3 C25 131.6(4)
N2 U1 N4 C30 69.3(5)
N1 U1 N4 C30 -105.7(5)
N6 U1 N4 C30 155.1(12)
N3 U1 N4 C30 1.2(5)
N5 U1 N4 C30 -40.4(6)
I1 U1 N4 C30 160.4(5)
N2 U1 N4 C34 -120.1(5)
N1 U1 N4 C34 64.9(5)
N6 U1 N4 C34 -34.3(16)
N3 U1 N4 C34 171.8(6)
N5 U1 N4 C34 130.2(5)
I1 U1 N4 C34 -29.0(5)
N2 U1 N5 C47 91.6(5)
N1 U1 N5 C47 -91.1(5)
N6 U1 N5 C47 15.4(5)
N3 U1 N5 C47 160.4(5)
N4 U1 N5 C47 -162.4(5)
I1 U1 N5 C47 -18.6(6)
N2 U1 N5 C43 -116.1(5)
N1 U1 N5 C43 61.2(5)
N6 U1 N5 C43 167.8(5)
N3 U1 N5 C43 -47.3(5)
N4 U1 N5 C43 -10.1(6)
I1 U1 N5 C43 133.8(4)
N2 U1 N6 C52 62.4(5)
N1 U1 N6 C52 -122.7(5)
N3 U1 N6 C52 127.8(4)
N4 U1 N6 C52 -24.1(16)
N5 U1 N6 C52 170.3(5)
I1 U1 N6 C52 -29.4(4)
N2 U1 N6 C48 -111.0(5)
N1 U1 N6 C48 63.9(5)
N3 U1 N6 C48 -45.5(5)
N4 U1 N6 C48 162.5(12)
N5 U1 N6 C48 -3.1(5)
I1 U1 N6 C48 157.2(5)
U1 N1 C1 C2 73(2)
U1 N1 C1 C6 -106.4(18)
N1 C1 C2 C3 178.9(7)
C6 C1 C2 C3 -2.1(10)
N1 C1 C2 C7 0.0(10)
C6 C1 C2 C7 179.0(6)
C1 C2 C3 C4 0.6(12)
C7 C2 C3 C4 179.5(8)
C2 C3 C4 C5 1.1(15)
C3 C4 C5 C6 -1.4(16)
C4 C5 C6 C1 -0.2(14)
C4 C5 C6 C10 -178.4(9)
N1 C1 C6 C5 -179.1(7)
C2 C1 C6 C5 1.9(11)
N1 C1 C6 C10 -0.8(10)
C2 C1 C6 C10 -179.9(6)
C3 C2 C7 C9 43.7(9)
C1 C2 C7 C9 -137.3(7)
C3 C2 C7 C8 -81.4(9)
C1 C2 C7 C8 97.6(7)
C5 C6 C10 C12 -39.6(11)
C1 C6 C10 C12 142.2(7)
C5 C6 C10 C11 84.6(9)
C1 C6 C10 C11 -93.6(8)
U1 N2 C13 C18 -101.0(19)
U1 N2 C13 C14 78(2)
C18 C13 C14 C15 -3.0(12)
N2 C13 C14 C15 178.0(8)
C18 C13 C14 C19 -179.8(8)
N2 C13 C14 C19 1.3(12)
C13 C14 C15 C16 2.7(17)
C19 C14 C15 C16 179.4(11)
C14 C15 C16 C17 0.0(18)
C15 C16 C17 C18 -2.3(17)
C16 C17 C18 C13 1.8(14)
C16 C17 C18 C22 -175.9(9)
N2 C13 C18 C17 179.8(7)
C14 C13 C18 C17 0.8(11)
N2 C13 C18 C22 -2.5(10)
C14 C13 C18 C22 178.6(7)
C15 C14 C19 C21 -68.2(12)
C13 C14 C19 C21 108.5(9)
C15 C14 C19 C20 56.0(13)
C13 C14 C19 C20 -127.3(8)
C17 C18 C22 C23 81.9(8)
C13 C18 C22 C23 -95.8(8)
C17 C18 C22 C24 -42.4(10)
C13 C18 C22 C24 139.9(7)
C29 N3 C25 C26 0.4(9)
U1 N3 C25 C26 -156.7(5)
N3 C25 C26 C27 1.3(10)
C25 C26 C27 C28 -2.7(9)
C25 C26 C27 C35 178.9(6)
C26 C27 C28 C29 2.4(9)
C35 C27 C28 C29 -179.2(6)
C25 N3 C29 C28 -0.7(9)
U1 N3 C29 C28 155.4(5)
C25 N3 C29 C30 -176.0(5)
U1 N3 C29 C30 -19.9(7)
C27 C28 C29 N3 -0.8(9)
C27 C28 C29 C30 174.3(6)
C34 N4 C30 C31 -0.6(10)
U1 N4 C30 C31 170.3(5)
C34 N4 C30 C29 178.2(6)
U1 N4 C30 C29 -10.9(8)
N3 C29 C30 N4 19.9(8)
C28 C29 C30 N4 -155.5(6)
N3 C29 C30 C31 -161.3(6)
C28 C29 C30 C31 23.3(10)
N4 C30 C31 C32 1.4(10)
C29 C30 C31 C32 -177.3(6)
C30 C31 C32 C33 -0.8(10)
C30 C31 C32 C39 179.3(6)
C31 C32 C33 C34 -0.6(11)
C39 C32 C33 C34 179.4(7)
C30 N4 C34 C33 -0.8(11)
U1 N4 C34 C33 -172.0(6)
C32 C33 C34 N4 1.5(12)
C28 C27 C35 C36 -111.5(7)
C26 C27 C35 C36 66.9(8)
C28 C27 C35 C38 10.0(9)
C26 C27 C35 C38 -171.7(6)
C28 C27 C35 C37 128.6(7)
C26 C27 C35 C37 -53.1(9)
C47 N5 C43 C44 1.9(11)
U1 N5 C43 C44 -151.1(6)
N5 C43 C44 C45 1.6(12)
C43 C44 C45 C46 -3.8(12)
C43 C44 C45 C53 172.7(7)
C44 C45 C46 C47 2.6(12)
C53 C45 C46 C47 -173.6(7)
C43 N5 C47 C46 -3.1(10)
U1 N5 C47 C46 149.3(5)
C43 N5 C47 C48 -178.5(6)
U1 N5 C47 C48 -26.1(8)
C45 C46 C47 N5 0.9(11)
C45 C46 C47 C48 176.1(7)
C52 N6 C48 C49 -1.1(9)
U1 N6 C48 C49 172.5(5)
C52 N6 C48 C47 178.7(5)
U1 N6 C48 C47 -7.7(7)
N5 C47 C48 N6 21.9(9)
C46 C47 C48 N6 -153.5(6)
N5 C47 C48 C49 -158.3(7)
C46 C47 C48 C49 26.3(10)
N6 C48 C49 C50 0.2(11)
C47 C48 C49 C50 -179.5(6)
C48 C49 C50 C51 0.1(10)
C48 C49 C50 C57 -177.0(11)
C48 C49 C50 C57' 180.0(7)
C49 C50 C51 C52 0.4(10)
C57 C50 C51 C52 177.8(10)
C57' C50 C51 C52 -179.4(7)
C48 N6 C52 C51 1.7(9)
U1 N6 C52 C51 -172.2(5)
C50 C51 C52 N6 -1.4(10)
C31 C32 C39 C41' 33.1(15)
C33 C32 C39 C41' -146.8(13)
C31 C32 C39 C40 -168.8(13)
C33 C32 C39 C40 11.3(15)
C31 C32 C39 C42 -45.1(13)
C33 C32 C39 C42 134.9(12)
C31 C32 C39 C40' 167.8(11)
C33 C32 C39 C40' -12.2(13)
C31 C32 C39 C42' -85.5(12)
C33 C32 C39 C42' 94.6(12)
C31 C32 C39 C41 66.1(10)
C33 C32 C39 C41 -113.8(10)
C51 C50 C57 C60 -116.4(15)
C49 C50 C57 C60 60.7(19)
C57' C50 C57 C60 86(9)
C51 C50 C57 C59 127.4(15)
C49 C50 C57 C59 -55.6(19)
C57' C50 C57 C59 -30(9)
C51 C50 C57 C58 14(2)
C49 C50 C57 C58 -168.8(15)
C57' C50 C57 C58 -143(10)
C51 C50 C57' C59' -179.8(10)
C49 C50 C57' C59' 0.3(14)
C57 C50 C57' C59' -156(10)
C51 C50 C57' C60' -61.8(12)
C49 C50 C57' C60' 118.4(10)
C57 C50 C57' C60' -38(9)
C51 C50 C57' C58' 60.8(13)
C49 C50 C57' C58' -119.0(12)
C57 C50 C57' C58' 85(9)
C44 C45 C53 C54' 42.5(17)
C46 C45 C53 C54' -141.2(15)
C44 C45 C53 C56 -178.9(8)
C46 C45 C53 C56 -2.6(12)
C44 C45 C53 C55 -58.4(10)
C46 C45 C53 C55 117.8(10)
C44 C45 C53 C54 76.9(14)
C46 C45 C53 C54 -106.9(13)
